data_2005024
loop_
_publ_author_name
'Ng, S. W.'
'Kumar Das, V. G.'

_publ_section_title
;
 [(<i>N</i>,<i>N</i>-Dimethylthiocarbamoylthio)acetato]trimethyltin
;
_journal_issue 6
_journal_name_full 'Acta Crystallographica Section C'
_journal_page_first 1371
_journal_page_last 1373
_journal_paper_doi 10.1107/S0108270196001874
_journal_volume 52
_journal_year 1996
_chemical_formula_moiety '[(CH3)3Sn] [O2CCH2S2CN(CH3)2]'
_chemical_formula_sum 'C8 H17 N O2 S2 Sn'
_chemical_formula_weight 342.04
_chemical_name_systematic
;
(N,N-Dimethyldithiocarbamoylacetato)trimethyltin
;
_space_group_IT_number 2
_symmetry_cell_setting triclinic
_symmetry_space_group_name_Hall '-P 1'
_symmetry_space_group_name_H-M 'P -1'
_audit_creation_method SHELXL
_cell_angle_alpha 108.270(10)
_cell_angle_beta 101.26(2)
_cell_angle_gamma 100.02(2)
_cell_formula_units_Z 4
_cell_length_a 9.761(2)
_cell_length_b 12.422(2)
_cell_length_c 12.486(2)
_cell_measurement_reflns_used 25
_cell_measurement_temperature 298
_cell_measurement_theta_max 15
_cell_measurement_theta_min 14
_cell_volume 1364.2(5)
_computing_cell_refinement 'CAD-4 VAX/PC'
_computing_data_collection 'CAD-4 VAX/PC (Enraf-Nonius, 1988)'
_computing_data_reduction 'Xtal3.0 (Hall & Stewart, 1990)'
_computing_molecular_graphics 'ZORTEP (Zsolnai, 1994)'
_computing_publication_material SHELXL93
_computing_structure_refinement 'SHELXL93 (Sheldrick, 1993)'
_computing_structure_solution 'SHELXS86 (Sheldrick, 1990)'
_diffrn_ambient_temperature 298
_diffrn_measurement_device 'Enraf-Nonius CAD-4'
_diffrn_measurement_method \w
_diffrn_radiation_monochromator graphite
_diffrn_radiation_source 'fine-focus sealed tube'
_diffrn_radiation_type MoK\a
_diffrn_radiation_wavelength 0.71073
_diffrn_reflns_av_R_equivalents 0.0313
_diffrn_reflns_av_sigmaI/netI 0.0196
_diffrn_reflns_limit_h_max 13
_diffrn_reflns_limit_h_min 0
_diffrn_reflns_limit_k_max 17
_diffrn_reflns_limit_k_min -17
_diffrn_reflns_limit_l_max 17
_diffrn_reflns_limit_l_min -17
_diffrn_reflns_number 8375
_diffrn_reflns_theta_max 29.97
_diffrn_reflns_theta_min 1.78
_diffrn_standards_decay_% 7.4
_diffrn_standards_interval_time 60
_diffrn_standards_number 3
_exptl_absorpt_coefficient_mu 2.158
_exptl_absorpt_correction_T_max 1.0000
_exptl_absorpt_correction_T_min 0.8366
_exptl_absorpt_correction_type '\y scan (North, Phillips & Mathews, 1968)'
_exptl_crystal_colour colourless
_exptl_crystal_density_diffrn 1.665
_exptl_crystal_description block
_exptl_crystal_F_000 680
_exptl_crystal_size_max 0.40
_exptl_crystal_size_mid 0.40
_exptl_crystal_size_min 0.25
_refine_diff_density_max 1.806
_refine_diff_density_min -0.659
_refine_ls_extinction_method none
_refine_ls_goodness_of_fit_all 1.095
_refine_ls_goodness_of_fit_obs 1.134
_refine_ls_hydrogen_treatment 'H atoms were located and refined with U fixed at 0.1\%A^2^'
_refine_ls_matrix_type full
_refine_ls_number_parameters 355
_refine_ls_number_reflns 7938
_refine_ls_number_restraints 0
_refine_ls_restrained_S_all 1.095
_refine_ls_restrained_S_obs 1.134
_refine_ls_R_factor_all 0.0486
_refine_ls_R_factor_obs 0.0385
_refine_ls_shift/esd_max -0.001
_refine_ls_shift/esd_mean 0.000
_refine_ls_structure_factor_coef Fsqd
_refine_ls_weighting_scheme
;
calc w = 1/[\s^2^(F~o~^2^) + (0.0602P)^2^ + 0.1270P]
where P = (F~o~^2^ + 2F~c~^2^)/3
;
_refine_ls_wR_factor_all 0.0991
_refine_ls_wR_factor_obs 0.0928
_reflns_number_observed 6548
_reflns_number_total 7938
_reflns_observed_criterion >2sigma(I)
_cod_data_source_file kh1073.cif
_cod_data_source_block ipt150
_cod_original_cell_volume 1364.3(4)
_cod_original_formula_sum 'C8 H17 N1 O2 S2 Sn1'
_cod_database_code 2005024

loop_
_symmetry_equiv_pos_as_xyz
'x, y, z'
'-x, -y, -z'

loop_
_atom_site_aniso_label
_atom_site_aniso_U_11
_atom_site_aniso_U_22
_atom_site_aniso_U_33
_atom_site_aniso_U_12
_atom_site_aniso_U_13
_atom_site_aniso_U_23
Sn1A 0.03520(10) 0.04034(11) 0.04719(12) 0.01051(8) 0.01282(8) 0.01771(8)
S1A 0.0524(5) 0.0703(6) 0.1134(8) 0.0330(4) 0.0469(5) 0.0611(6)
S2A 0.1121(10) 0.0971(9) 0.1360(12) 0.0623(8) 0.0904(10) 0.0666(9)
O1A 0.0422(11) 0.0583(13) 0.080(2) 0.0237(10) 0.0302(11) 0.0404(12)
O2A 0.0427(12) 0.0628(14) 0.079(2) 0.0187(11) 0.0232(11) 0.0445(13)
N1A 0.055(2) 0.050(2) 0.076(2) 0.0161(13) 0.0140(15) 0.0295(15)
C1A 0.066(3) 0.084(3) 0.054(2) 0.028(2) 0.013(2) 0.008(2)
C2A 0.050(2) 0.048(2) 0.083(3) 0.010(2) -0.006(2) 0.009(2)
C3A 0.067(3) 0.083(3) 0.094(3) 0.041(2) 0.047(2) 0.057(3)
C4A 0.0355(14) 0.048(2) 0.070(2) 0.0133(12) 0.0182(14) 0.0287(15)
C5A 0.057(2) 0.088(3) 0.161(5) 0.042(2) 0.059(3) 0.091(4)
C6A 0.041(2) 0.046(2) 0.058(2) 0.0113(13) 0.0091(13) 0.0216(14)
C7A 0.088(4) 0.094(4) 0.154(6) 0.038(3) 0.053(4) 0.090(4)
C8A 0.121(5) 0.066(3) 0.123(5) 0.050(3) 0.043(4) 0.046(3)
Sn1B 0.03808(11) 0.04576(12) 0.04983(12) 0.01397(8) 0.01229(8) 0.02592(9)
S1B 0.0649(5) 0.0428(4) 0.0412(4) 0.0066(3) 0.0200(3) 0.0173(3)
S2B 0.0745(6) 0.0579(5) 0.0448(4) 0.0175(4) 0.0205(4) 0.0262(4)
O1B 0.0378(10) 0.0495(11) 0.0526(12) 0.0127(9) 0.0140(9) 0.0275(10)
O2B 0.0431(11) 0.0489(12) 0.074(2) 0.0173(10) 0.0176(11) 0.0323(11)
N1B 0.064(2) 0.0498(15) 0.0479(14) 0.0204(13) 0.0198(13) 0.0194(12)
C1B 0.074(3) 0.052(2) 0.074(3) 0.011(2) 0.035(2) 0.021(2)
C2B 0.054(2) 0.074(3) 0.049(2) 0.016(2) 0.015(2) 0.024(2)
C3B 0.055(2) 0.083(3) 0.100(3) 0.016(2) 0.003(2) 0.060(3)
C4B 0.0409(14) 0.0395(13) 0.0431(14) 0.0102(11) 0.0132(11) 0.0162(11)
C5B 0.046(2) 0.0428(15) 0.052(2) 0.0084(13) 0.0211(14) 0.0150(13)
C6B 0.0397(14) 0.0454(15) 0.0402(14) 0.0069(11) 0.0123(11) 0.0165(12)
C7B 0.076(3) 0.050(2) 0.069(2) 0.022(2) 0.024(2) 0.032(2)
C8B 0.117(4) 0.062(3) 0.059(2) 0.038(3) 0.026(3) 0.013(2)

loop_
_atom_site_label
_atom_site_occupancy
_atom_site_fract_x
_atom_site_fract_y
_atom_site_fract_z
_atom_site_U_iso_or_equiv
_atom_site_thermal_displace_type
_atom_site_calc_flag
_atom_site_type_symbol
Sn1A 1 1.28582(2) .23808(2) .24316(2) .04002(7) Uani d Sn
S1A 1 .98394(10) .52150(9) .17418(11) .0657(3) Uani d S
S2A 1 .7536(2) .59011(13) .2885(2) .0956(5) Uani d S
O1A 1 1.1347(2) .3446(2) .2024(2) .0526(6) Uani d O
O2A 1 .9980(3) .2695(2) .2949(2) .0551(6) Uani d O
N1A 1 .8842(3) .7029(3) .1762(3) .0588(7) Uani d N
C1A 1 1.3384(6) .3335(5) .4231(4) .0714(12) Uani d C
C2A 1 1.1313(5) .0765(4) .1495(5) .0678(11) Uani d C
C3A 1 1.4149(5) .2890(5) .1411(5) .0689(11) Uani d C
C4A 1 1.0242(3) .3344(3) .2406(3) .0483(7) Uani d C
C5A 1 .9153(5) .4014(5) .2154(6) .083(2) Uani d C
C6A 1 .8695(3) .6129(3) .2130(3) .0481(7) Uani d C
C7A 1 .9847(7) .7236(6) .1087(8) .096(2) Uani d C
C8A 1 .8020(8) .7897(5) .2064(7) .095(2) Uani d C
Sn1B 1 .79145(2) .16842(2) .33868(2) .04185(7) Uani d Sn
S1B 1 .38309(10) -0.15048(7) .35545(7) .0491(2) Uani d S
S2B 1 .36605(11) -0.16700(8) .10749(8) .0563(2) Uani d S
O1B 1 .6138(2) .0559(2) .3695(2) .0438(5) Uani d O
O2B 1 .4638(2) .1423(2) .2928(2) .0518(5) Uani d O
N1B 1 .3823(3) -0.3391(2) .1895(2) .0518(6) Uani d N
C1B 1 .7676(5) .3321(4) .4388(4) .0659(10) Uani d C
C2B 1 .7141(5) .0847(4) .1559(3) .0586(9) Uani d C
C3B 1 .9448(5) .1096(5) .4349(5) .0755(13) Uani d C
C4B 1 .4887(3) .0665(3) .3350(3) .0405(6) Uani d C
C5B 1 .3636(4) -.0110(3) .3521(3) .0467(7) Uani d C
C6B 1 .3783(3) -0.2280(3) .2087(3) .0418(6) Uani d C
C7B 1 .3876(5) -0.3905(4) .2796(4) .0613(9) Uani d C
C8B 1 .3799(7) -0.4166(4) .0746(4) .0789(14) Uani d C
H1A 1 1.302(6) .394(5) .435(5) .100 Uiso d H
H2A 1 1.424(7) .349(5) .454(5) .100 Uiso d H
H3A 1 1.311(6) .280(5) .456(5) .100 Uiso d H
H4A 1 1.082(6) .057(5) .217(5) .100 Uiso d H
H5A 1 1.073(7) .085(5) .111(5) .100 Uiso d H
H6A 1 1.186(6) .024(5) .109(5) .100 Uiso d H
H7A 1 1.442(6) .227(5) .101(5) .100 Uiso d H
H8A 1 1.359(6) .320(5) .099(5) .100 Uiso d H
H9A 1 1.510(7) .331(5) .175(5) .100 Uiso d H
H10A 1 .896(7) .431(5) .286(5) .100 Uiso d H
H11A 1 .845(6) .347(5) .153(5) .100 Uiso d H
H12A 1 1.066(7) .752(5) .160(5) .100 Uiso d H
H13A 1 .984(6) .777(5) .074(5) .100 Uiso d H
H14A 1 1.005(7) .666(5) .070(5) .100 Uiso d H
H15A 1 .706(6) .743(5) .169(5) .100 Uiso d H
H16A 1 .788(7) .801(5) .276(6) .100 Uiso d H
H17A 1 .808(7) .827(6) .175(5) .100 Uiso d H
H1B 1 .709(6) .321(5) .487(5) .100 Uiso d H
H2B 1 .723(6) .370(5) .389(5) .100 Uiso d H
H3B 1 .865(6) .385(5) .478(5) .100 Uiso d H
H4B 1 .656(7) .030(6) .140(5) .100 Uiso d H
H5B 1 .772(7) .061(5) .125(5) .100 Uiso d H
H6B 1 .649(6) .120(5) .124(5) .100 Uiso d H
H7B 1 .903(6) .049(5) .446(5) .100 Uiso d H
H8B 1 .955(7) .146(6) .501(5) .100 Uiso d H
H9B 1 1.034(7) .093(5) .419(5) .100 Uiso d H
H10B 1 .343(6) .031(5) .429(5) .100 Uiso d H
H11B 1 .276(6) -.018(5) .287(5) .100 Uiso d H
H12B 1 .468(6) -0.342(5) .344(5) .100 Uiso d H
H13B 1 .394(6) -0.456(5) .249(5) .100 Uiso d H
H14B 1 .301(6) -0.366(5) .321(5) .100 Uiso d H
H15B 1 .293(7) -0.440(5) .031(5) .100 Uiso d H
H16B 1 .434(6) -0.463(5) .087(5) .100 Uiso d H
H17B 1 .396(6) -0.371(5) .027(5) .100 Uiso d H

loop_
_atom_type_symbol
_atom_type_description
_atom_type_scat_dispersion_real
_atom_type_scat_dispersion_imag
_atom_type_scat_source
C C 0.0033 0.0016 'International Tables Vol C Tables 4.2.6.8 and 6.1.1.4'
H H 0.0000 0.0000 'International Tables Vol C Tables 4.2.6.8 and 6.1.1.4'
N N 0.0061 0.0033 'International Tables Vol C Tables 4.2.6.8 and 6.1.1.4'
O O 0.0106 0.0060 'International Tables Vol C Tables 4.2.6.8 and 6.1.1.4'
S S 0.1246 0.1234 'International Tables Vol C Tables 4.2.6.8 and 6.1.1.4'
Sn Sn -0.6537 1.4246 'International Tables Vol C Tables 4.2.6.8 and 6.1.1.4'

loop_
_geom_angle_atom_site_label_1
_geom_angle_atom_site_label_2
_geom_angle_atom_site_label_3
_geom_angle_site_symmetry_3
_geom_angle
_geom_angle_publ_flag
C1A Sn1A C2A . 127.0(2) yes
C1A Sn1A C3A . 119.5(2) yes
C1A Sn1A O1A . 92.3(2) yes
C1A Sn1A O2B 1_655 85.3(2) yes
C2A Sn1A C3A . 112.8(2) yes
C2A Sn1A O1A . 94.00(10) yes
C2A Sn1A O2B 1_655 91.50(10) yes
C3A Sn1A O1A . 91.40(10) yes
C3A Sn1A O2B 1_655 85.40(10) yes
O1A Sn1A O2B 1_655 174.44(8) yes
C5A S1A C6A . 101.6(2) yes
C4A O1A Sn1A . 115.4(2) yes
C4A O2A Sn1B . 138.9(2) yes
C6A N1A C7A . 123.3(3) yes
C6A N1A C8A . 120.6(4) yes
C7A N1A C8A . 116.0(4) yes
O1A C4A O2A . 123.4(3) yes
O1A C4A C5A . 119.0(3) yes
O2A C4A C5A . 117.6(3) yes
C4A C5A S1A . 113.8(3) yes
N1A C6A S1A . 114.1(3) yes
N1A C6A S2A . 122.6(3) yes
S1A C6A S2A . 123.3(2) yes
C1B Sn1B C2B . 126.3(2) yes
C1B Sn1B C3B . 112.3(2) yes
C1B Sn1B O1B . 98.20(10) yes
C1B Sn1B O2A . 89.10(10) yes
C2B Sn1B C3B . 120.1(2) yes
C2B Sn1B O1B . 92.50(10) yes
C2B Sn1B O2A . 84.50(10) yes
C3B Sn1B O1B . 90.7(2) yes
C3B Sn1B O2A . 84.8(2) yes
O1B Sn1B O2A . 172.49(8) yes
C5B S1B C6B . 102.6(2) yes
C4B O1B Sn1B . 116.8(2) yes
C4B O2B Sn1A 1_455 143.5(2) yes
C6B N1B C7B . 123.3(3) yes
C6B N1B C8B . 120.8(3) yes
C7B N1B C8B . 115.9(3) yes
O1B C4B O2B . 123.0(3) yes
O1B C4B C5B . 118.5(3) yes
O2B C4B C5B . 118.4(3) yes
C4B C5B S1B . 117.3(2) yes
N1B C6B S1B . 112.6(2) yes
N1B C6B S2B . 124.9(2) yes
S1B C6B S2B . 122.4(2) yes

loop_
_geom_bond_atom_site_label_1
_geom_bond_atom_site_label_2
_geom_bond_site_symmetry_2
_geom_bond_distance
_geom_bond_publ_flag
Sn1A C1A . 2.095(4) yes
Sn1A C2A . 2.111(4) yes
Sn1A C3A . 2.113(4) yes
Sn1A O1A . 2.234(2) yes
Sn1A O2B 1_655 2.363(2) yes
S1A C5A . 1.791(4) yes
S1A C6A . 1.755(3) yes
S2A C6A . 1.649(4) yes
O1A C4A . 1.265(4) yes
O2A C4A . 1.231(4) yes
O2A Sn1B . 2.433(2) yes
N1A C6A . 1.332(4) yes
N1A C7A . 1.453(7) yes
N1A C8A . 1.453(6) yes
C4A C5A . 1.503(5) yes
Sn1B C1B . 2.106(4) yes
Sn1B C2B . 2.104(4) yes
Sn1B C3B . 2.109(4) yes
Sn1B O1B . 2.205(2) yes
S1B C5B . 1.788(3) yes
S1B C6B . 1.770(3) yes
S2B C6B . 1.661(3) yes
O1B C4B . 1.257(4) yes
O2B C4B . 1.250(4) yes
O2B Sn1A 1_455 2.363(2) yes
N1B C6B . 1.333(4) yes
N1B C7B . 1.454(5) yes
N1B C8B . 1.449(5) yes
C4B C5B . 1.512(4) yes
